data_7062551
loop_
_publ_author_name
'Nguyen Tran, Anh Thu'
'Wu, Zhiyuan'
'Chung, Duy T. M.'
'Nalaoh, Phattananawee'
'Lindsey, Jonathan S.'

_publ_section_title
;
 Synthesis of model southern rim structures of photosynthetic
 tetrapyrroles and phyllobilins
;
_journal_issue 29
_journal_name_full 'New Journal of Chemistry'
_journal_page_first 13626
_journal_page_last 13637
_journal_paper_doi 10.1039/D3NJ02515B
_journal_volume 47
_journal_year 2023
_chemical_formula_moiety 'C10 H11 N O5'
_chemical_formula_sum 'C10 H11 N O5'
_chemical_formula_weight 225.20
_space_group_crystal_system triclinic
_space_group_IT_number 2
_space_group_name_Hall '-P 1'
_space_group_name_H-M_alt 'P -1'
_atom_sites_solution_hydrogens geom
_atom_sites_solution_primary dual
_audit_creation_date 2023-05-25
_audit_creation_method
;
Olex2 1.2
(compiled 2018.05.29 svn.r3508 for OlexSys, GUI svn.r5506)
;
_audit_update_record
;
2023-06-26 deposited with the CCDC.	2023-06-28 downloaded from the CCDC.
;
_cell_angle_alpha 92.212(7)
_cell_angle_beta 96.911(8)
_cell_angle_gamma 94.926(8)
_cell_formula_units_Z 4
_cell_length_a 6.4414(14)
_cell_length_b 11.785(3)
_cell_length_c 13.959(3)
_cell_measurement_reflns_used 2731
_cell_measurement_temperature 100(2)
_cell_measurement_theta_max 26.37
_cell_measurement_theta_min 3.34
_cell_volume 1046.8(4)
_computing_cell_refinement 'SAINT V8.40B (Bruker, 2016)'
_computing_data_collection 'SHELXL 2018/3 (Sheldrick, 2015)'
_computing_data_reduction 'SAINT V8.40B (Bruker, 2016)'
_computing_molecular_graphics 'Olex2 1.5 (Dolomanov et al., 2009)'
_computing_publication_material 'Olex2 1.5 (Dolomanov et al., 2009)'
_computing_structure_refinement 'SHELXL 2018/3 (Sheldrick, 2015)'
_computing_structure_solution 'olex2.solve 1.5 (Bourhis et al., 2015)'
_diffrn_ambient_temperature 100.0
_diffrn_measured_fraction_theta_full 0.996
_diffrn_measured_fraction_theta_max 0.988
_diffrn_measurement_device_type 'Bruker APEX-II CCD'
_diffrn_measurement_method '\f and \w scans'
_diffrn_radiation_type MoK\a
_diffrn_radiation_wavelength 0.71073
_diffrn_reflns_av_R_equivalents 0.0668
_diffrn_reflns_av_unetI/netI 0.0822
_diffrn_reflns_Laue_measured_fraction_full 0.996
_diffrn_reflns_Laue_measured_fraction_max 0.988
_diffrn_reflns_limit_h_max 8
_diffrn_reflns_limit_h_min -8
_diffrn_reflns_limit_k_max 14
_diffrn_reflns_limit_k_min -14
_diffrn_reflns_limit_l_max 17
_diffrn_reflns_limit_l_min -17
_diffrn_reflns_number 13728
_diffrn_reflns_point_group_measured_fraction_full 0.996
_diffrn_reflns_point_group_measured_fraction_max 0.988
_diffrn_reflns_theta_full 25.242
_diffrn_reflns_theta_max 26.423
_diffrn_reflns_theta_min 2.331
_diffrn_standards_number 0
_exptl_absorpt_coefficient_mu 0.116
_exptl_absorpt_correction_T_max 0.7454
_exptl_absorpt_correction_T_min 0.6503
_exptl_absorpt_correction_type multi-scan
_exptl_absorpt_process_details
;
SADABS-2016/2 (Bruker,2016/2) was used for absorption correction.
wR2(int) was 0.0951 before and 0.0593 after correction.
The Ratio of minimum to maximum transmission is 0.8724.
The \l/2 correction factor is Not present.
;
_exptl_crystal_colour 'clear light colourless'
_exptl_crystal_colour_lustre clear
_exptl_crystal_colour_modifier light
_exptl_crystal_colour_primary colourless
_exptl_crystal_density_diffrn 1.429
_exptl_crystal_description plate
_exptl_crystal_F_000 472
_exptl_crystal_size_max 0.306
_exptl_crystal_size_mid 0.098
_exptl_crystal_size_min 0.018
_refine_diff_density_max 0.281
_refine_diff_density_min -0.317
_refine_diff_density_rms 0.069
_refine_ls_extinction_method none
_refine_ls_goodness_of_fit_ref 1.110
_refine_ls_hydrogen_treatment constr
_refine_ls_matrix_type full
_refine_ls_number_parameters 293
_refine_ls_number_reflns 4249
_refine_ls_number_restraints 0
_refine_ls_restrained_S_all 1.110
_refine_ls_R_factor_all 0.1156
_refine_ls_R_factor_gt 0.0749
_refine_ls_shift/su_max 0.000
_refine_ls_shift/su_mean 0.000
_refine_ls_structure_factor_coef Fsqd
_refine_ls_weighting_details 'w=1/[\s^2^(Fo^2^)+(0.0269P)^2^+1.4927P] where P=(Fo^2^+2Fc^2^)/3'
_refine_ls_weighting_scheme calc
_refine_ls_wR_factor_gt 0.1258
_refine_ls_wR_factor_ref 0.1391
_reflns_Friedel_coverage 0.000
_reflns_number_gt 3015
_reflns_number_total 4249
_reflns_threshold_expression 'I > 2\s(I)'
_cod_data_source_file d3nj02515b2.cif
_cod_data_source_block mo_ncsu_pn33_1_0m_a
_cod_depositor_comments 'Adding full bibliography for 7062551--7062554.cif.'
_cod_database_code 7062551
_shelx_shelxl_version_number 2019/1
_shelx_space_group_comment
;
The symmetry employed for this shelxl refinement is uniquely defined
by the following loop, which should always be used as a source of
symmetry information in preference to the above space-group names.
They are only intended as comments.
;
_shelx_estimated_absorpt_t_max 0.998
_shelx_estimated_absorpt_t_min 0.965
_olex2_refinement_description
;
1. Fixed Uiso
 At 1.2 times of:
  All C(H) groups, All C(H,H) groups, All N(H) groups
 At 1.5 times of:
  All C(H,H,H) groups
2.a Secondary CH2 refined with riding coordinates:
 C6(H6A,H6B), C16(H16A,H16B)
2.b Aromatic/amide H refined with riding coordinates:
 C2(H2), C4(H4), C12(H12), C14(H14), N1(H1), N2(H2A)
2.c Idealised Me refined as rotating group:
 C8(H8A,H8B,H8C), C10(H10A,H10B,H10C), C18(H18A,H18B,H18C), C20(H20A,H20B,H20C)
;
_olex2_submission_special_instructions 'No special instructions were received'

loop_
_space_group_symop_operation_xyz
'x, y, z'
'-x, -y, -z'

loop_
_atom_site_label
_atom_site_type_symbol
_atom_site_fract_x
_atom_site_fract_y
_atom_site_fract_z
_atom_site_U_iso_or_equiv
_atom_site_adp_type
_atom_site_occupancy
_atom_site_site_symmetry_order
_atom_site_calc_flag
_atom_site_refinement_flags_posn
_atom_site_refinement_flags_adp
_atom_site_refinement_flags_occupancy
_atom_site_disorder_assembly
_atom_site_disorder_group
C1 C 0.3053(5) 0.7185(2) 0.6066(2) 0.0150(7) Uani 1 1 d . . . . .
C2 C 0.2702(5) 0.6246(2) 0.5393(2) 0.0142(7) Uani 1 1 d . . . . .
H2 H 0.270990 0.546632 0.554024 0.017 Uiso 1 1 calc R . . . .
C3 C 0.2351(5) 0.6653(2) 0.4494(2) 0.0145(7) Uani 1 1 d . . . . .
C4 C 0.2913(5) 0.8156(3) 0.5531(2) 0.0148(7) Uani 1 1 d . . . . .
H4 H 0.308044 0.891950 0.579130 0.018 Uiso 1 1 calc R . . . .
C5 C 0.3490(5) 0.7196(3) 0.7117(2) 0.0158(7) Uani 1 1 d . . . . .
C6 C 0.3693(6) 0.6037(3) 0.7547(2) 0.0227(8) Uani 1 1 d . . . . .
H6A H 0.229054 0.560595 0.748314 0.027 Uiso 1 1 calc R . . . .
H6B H 0.460795 0.560107 0.717916 0.027 Uiso 1 1 calc R . . . .
C7 C 0.4591(6) 0.6139(3) 0.8590(3) 0.0222(8) Uani 1 1 d . . . . .
C8 C 0.7812(6) 0.6417(3) 0.9635(3) 0.0315(9) Uani 1 1 d . . . . .
H8A H 0.932774 0.648595 0.959959 0.047 Uiso 1 1 calc GR . . . .
H8B H 0.742984 0.573019 0.997263 0.047 Uiso 1 1 calc GR . . . .
H8C H 0.743702 0.708901 0.998849 0.047 Uiso 1 1 calc GR . . . .
C9 C 0.1889(5) 0.6047(2) 0.3559(2) 0.0145(7) Uani 1 1 d . . . . .
C10 C 0.1147(6) 0.6240(3) 0.1871(2) 0.0278(9) Uani 1 1 d . . . . .
H10A H 0.091731 0.683711 0.141071 0.042 Uiso 1 1 calc GR . . . .
H10B H -0.013666 0.572369 0.184657 0.042 Uiso 1 1 calc GR . . . .
H10C H 0.229793 0.580873 0.170177 0.042 Uiso 1 1 calc GR . . . .
C11 C 0.1792(5) 0.1169(2) 0.3472(2) 0.0155(7) Uani 1 1 d . . . . .
C12 C 0.1717(5) 0.2329(2) 0.3338(2) 0.0147(7) Uani 1 1 d . . . . .
H12 H 0.149965 0.267302 0.273346 0.018 Uiso 1 1 calc R . . . .
C13 C 0.2267(5) 0.2107(3) 0.4921(2) 0.0154(7) Uani 1 1 d . . . . .
C14 C 0.2133(5) 0.1042(3) 0.4476(2) 0.0153(7) Uani 1 1 d . . . . .
H14 H 0.224978 0.034416 0.478855 0.018 Uiso 1 1 calc R . . . .
C15 C 0.1675(5) 0.0261(3) 0.2728(2) 0.0158(7) Uani 1 1 d . . . . .
C16 C 0.1193(6) 0.0571(3) 0.1682(2) 0.0232(8) Uani 1 1 d . . . . .
H16A H -0.024642 0.081403 0.157333 0.028 Uiso 1 1 calc R . . . .
H16B H 0.218518 0.121845 0.154996 0.028 Uiso 1 1 calc R . . . .
C17 C 0.1371(6) -0.0423(3) 0.1002(2) 0.0216(8) Uani 1 1 d . . . . .
C18 C 0.3767(7) -0.1408(3) 0.0204(3) 0.0336(10) Uani 1 1 d . . . . .
H18A H 0.528445 -0.140766 0.019015 0.050 Uiso 1 1 calc GR . . . .
H18B H 0.307564 -0.132169 -0.045109 0.050 Uiso 1 1 calc GR . . . .
H18C H 0.322054 -0.212878 0.044611 0.050 Uiso 1 1 calc GR . . . .
C19 C 0.2664(5) 0.2465(3) 0.5943(2) 0.0181(7) Uani 1 1 d . . . . .
C20 C 0.3297(6) 0.1787(3) 0.7519(2) 0.0302(9) Uani 1 1 d . . . . .
H20A H 0.358824 0.107819 0.783430 0.045 Uiso 1 1 calc GR . . . .
H20B H 0.206366 0.208237 0.775283 0.045 Uiso 1 1 calc GR . . . .
H20C H 0.451275 0.235102 0.767245 0.045 Uiso 1 1 calc GR . . . .
N1 N 0.2504(4) 0.7839(2) 0.45955(19) 0.0144(6) Uani 1 1 d . . . . .
H1 H 0.235588 0.830486 0.411892 0.017 Uiso 1 1 calc R . . . .
N2 N 0.2005(4) 0.2877(2) 0.42083(18) 0.0137(6) Uani 1 1 d . . . . .
H2A H 0.202473 0.361920 0.431020 0.016 Uiso 1 1 calc R . . . .
O1 O 0.2896(4) 0.15624(18) 0.64865(16) 0.0236(6) Uani 1 1 d . . . . .
O2 O 0.6691(4) 0.63361(19) 0.86665(17) 0.0255(6) Uani 1 1 d . . . . .
O3 O 0.1683(4) 0.67546(17) 0.28341(15) 0.0183(5) Uani 1 1 d . . . . .
O4 O 0.3683(4) 0.80624(18) 0.76393(16) 0.0215(5) Uani 1 1 d . . . . .
O5 O 0.3608(4) 0.60606(19) 0.92691(18) 0.0288(6) Uani 1 1 d . . . . .
O6 O 0.1701(4) 0.50131(17) 0.34406(16) 0.0225(6) Uani 1 1 d . . . . .
O7 O 0.3353(4) -0.04706(19) 0.08309(17) 0.0277(6) Uani 1 1 d . . . . .
O8 O 0.1929(4) -0.07300(17) 0.29224(16) 0.0206(5) Uani 1 1 d . . . . .
O9 O -0.0061(4) -0.11051(19) 0.06654(18) 0.0298(6) Uani 1 1 d . . . . .
O10 O 0.2784(4) 0.34464(18) 0.62622(16) 0.0218(5) Uani 1 1 d . . . . .

loop_
_atom_site_aniso_label
_atom_site_aniso_U_11
_atom_site_aniso_U_22
_atom_site_aniso_U_33
_atom_site_aniso_U_23
_atom_site_aniso_U_13
_atom_site_aniso_U_12
C1 0.0089(17) 0.0141(16) 0.0222(18) 0.0004(13) 0.0035(13) 0.0006(12)
C2 0.0098(17) 0.0092(14) 0.0230(18) -0.0011(13) 0.0016(13) -0.0009(12)
C3 0.0102(17) 0.0114(15) 0.0217(18) -0.0005(13) 0.0023(13) 0.0001(12)
C4 0.0109(17) 0.0159(15) 0.0173(17) -0.0025(13) 0.0018(13) 0.0011(12)
C5 0.0096(17) 0.0147(16) 0.0233(18) 0.0026(14) 0.0038(13) -0.0003(12)
C6 0.028(2) 0.0157(17) 0.0220(19) 0.0004(14) -0.0011(15) -0.0041(14)
C7 0.028(2) 0.0132(16) 0.025(2) 0.0040(14) 0.0037(16) -0.0020(14)
C8 0.029(2) 0.030(2) 0.032(2) 0.0061(16) -0.0106(17) 0.0014(17)
C9 0.0116(17) 0.0131(16) 0.0191(17) 0.0035(13) 0.0029(13) 0.0002(12)
C10 0.048(3) 0.0167(17) 0.0169(19) 0.0031(14) 0.0004(17) -0.0011(16)
C11 0.0111(18) 0.0125(15) 0.0233(19) 0.0009(13) 0.0019(13) 0.0031(13)
C12 0.0118(17) 0.0150(15) 0.0168(18) -0.0007(13) 0.0004(13) 0.0013(13)
C13 0.0096(17) 0.0176(16) 0.0204(18) 0.0029(13) 0.0040(13) 0.0047(13)
C14 0.0123(17) 0.0141(15) 0.0198(18) 0.0062(13) 0.0010(13) 0.0010(13)
C15 0.0101(17) 0.0139(16) 0.0240(19) 0.0007(13) 0.0040(13) 0.0010(12)
C16 0.034(2) 0.0134(16) 0.0227(19) 0.0021(14) 0.0034(16) 0.0017(15)
C17 0.030(2) 0.0167(17) 0.0176(18) 0.0057(14) 0.0011(15) 0.0013(15)
C18 0.046(3) 0.027(2) 0.031(2) -0.0029(16) 0.0146(19) 0.0099(18)
C19 0.0121(18) 0.0186(17) 0.0243(19) 0.0012(14) 0.0051(14) 0.0011(13)
C20 0.030(2) 0.038(2) 0.022(2) 0.0054(16) 0.0014(16) 0.0026(17)
N1 0.0132(15) 0.0099(12) 0.0200(15) 0.0031(11) 0.0011(11) 0.0008(10)
N2 0.0131(15) 0.0094(12) 0.0186(15) -0.0003(10) 0.0016(11) 0.0024(10)
O1 0.0283(15) 0.0233(12) 0.0191(13) 0.0034(10) 0.0012(10) 0.0037(10)
O2 0.0243(15) 0.0249(13) 0.0251(14) 0.0013(10) -0.0027(11) -0.0020(10)
O3 0.0269(14) 0.0120(11) 0.0154(12) 0.0032(9) 0.0002(10) 0.0002(9)
O4 0.0266(14) 0.0177(12) 0.0197(13) -0.0023(10) 0.0025(10) 0.0020(10)
O5 0.0329(16) 0.0268(13) 0.0270(15) 0.0051(11) 0.0072(12) -0.0009(11)
O6 0.0355(15) 0.0089(11) 0.0221(13) 0.0001(9) -0.0004(11) 0.0018(10)
O7 0.0311(16) 0.0224(13) 0.0296(15) -0.0013(10) 0.0052(11) 0.0019(11)
O8 0.0292(14) 0.0112(11) 0.0214(13) 0.0011(9) 0.0020(10) 0.0038(10)
O9 0.0330(16) 0.0227(13) 0.0309(15) -0.0010(11) -0.0003(12) -0.0063(11)
O10 0.0213(14) 0.0176(12) 0.0261(14) -0.0040(10) 0.0035(10) 0.0004(10)

loop_
_atom_type_symbol
_atom_type_description
_atom_type_scat_dispersion_real
_atom_type_scat_dispersion_imag
_atom_type_scat_source
C C 0.0033 0.0016 'International Tables Vol C Tables 4.2.6.8 and 6.1.1.4'
H H 0.0000 0.0000 'International Tables Vol C Tables 4.2.6.8 and 6.1.1.4'
N N 0.0061 0.0033 'International Tables Vol C Tables 4.2.6.8 and 6.1.1.4'
O O 0.0106 0.0060 'International Tables Vol C Tables 4.2.6.8 and 6.1.1.4'

loop_
_geom_angle_atom_site_label_1
_geom_angle_atom_site_label_2
_geom_angle_atom_site_label_3
_geom_angle
_geom_angle_site_symmetry_1
_geom_angle_site_symmetry_3
_geom_angle_publ_flag
C2 C1 C5 129.0(3) . . ?
C4 C1 C2 106.3(3) . . ?
C4 C1 C5 124.7(3) . . ?
C3 C2 C1 108.0(3) . . ?
C2 C3 C9 130.1(3) . . ?
C2 C3 N1 107.7(3) . . ?
N1 C3 C9 122.2(3) . . ?
N1 C4 C1 109.0(3) . . ?
C1 C5 C6 115.8(3) . . ?
O4 C5 C1 123.7(3) . . ?
O4 C5 C6 120.5(3) . . ?
C7 C6 C5 112.2(3) . . ?
O2 C7 C6 109.8(3) . . ?
O5 C7 C6 126.0(3) . . ?
O5 C7 O2 124.2(3) . . ?
O3 C9 C3 112.3(2) . . ?
O6 C9 C3 124.2(3) . . ?
O6 C9 O3 123.5(3) . . ?
C12 C11 C14 106.8(3) . . ?
C12 C11 C15 127.1(3) . . ?
C14 C11 C15 126.0(3) . . ?
N2 C12 C11 108.0(3) . . ?
C14 C13 C19 130.4(3) . . ?
C14 C13 N2 107.5(3) . . ?
N2 C13 C19 122.1(3) . . ?
C13 C14 C11 107.6(3) . . ?
C11 C15 C16 117.7(3) . . ?
O8 C15 C11 122.1(3) . . ?
O8 C15 C16 120.2(3) . . ?
C17 C16 C15 111.1(3) . . ?
O7 C17 C16 110.6(3) . . ?
O9 C17 C16 125.4(3) . . ?
O9 C17 O7 124.0(3) . . ?
O1 C19 C13 110.6(3) . . ?
O10 C19 C13 125.0(3) . . ?
O10 C19 O1 124.4(3) . . ?
C4 N1 C3 109.0(2) . . ?
C12 N2 C13 110.0(2) . . ?
C19 O1 C20 116.9(3) . . ?
C7 O2 C8 116.7(3) . . ?
C9 O3 C10 116.9(2) . . ?
C17 O7 C18 116.7(3) . . ?

loop_
_geom_bond_atom_site_label_1
_geom_bond_atom_site_label_2
_geom_bond_distance
_geom_bond_site_symmetry_2
_geom_bond_publ_flag
C1 C2 1.409(4) . ?
C1 C4 1.394(4) . ?
C1 C5 1.459(4) . ?
C2 C3 1.361(4) . ?
C3 C9 1.449(4) . ?
C3 N1 1.394(4) . ?
C4 N1 1.333(4) . ?
C5 C6 1.523(4) . ?
C5 O4 1.220(4) . ?
C6 C7 1.497(5) . ?
C7 O2 1.344(4) . ?
C7 O5 1.203(4) . ?
C8 O2 1.450(4) . ?
C9 O3 1.337(4) . ?
C9 O6 1.218(3) . ?
C10 O3 1.444(4) . ?
C11 C12 1.392(4) . ?
C11 C14 1.408(4) . ?
C11 C15 1.453(4) . ?
C12 N2 1.339(4) . ?
C13 C14 1.370(4) . ?
C13 C19 1.458(5) . ?
C13 N2 1.377(4) . ?
C15 C16 1.521(4) . ?
C15 O8 1.230(3) . ?
C16 C17 1.499(4) . ?
C17 O7 1.333(4) . ?
C17 O9 1.207(4) . ?
C18 O7 1.445(4) . ?
C19 O1 1.339(4) . ?
C19 O10 1.215(4) . ?
C20 O1 1.444(4) . ?

loop_
_geom_torsion_atom_site_label_1
_geom_torsion_atom_site_label_2
_geom_torsion_atom_site_label_3
_geom_torsion_atom_site_label_4
_geom_torsion
_geom_torsion_site_symmetry_1
_geom_torsion_site_symmetry_2
_geom_torsion_site_symmetry_3
_geom_torsion_site_symmetry_4
_geom_torsion_publ_flag
C1 C2 C3 C9 -179.2(3) . . . . ?
C1 C2 C3 N1 0.7(3) . . . . ?
C1 C4 N1 C3 0.5(3) . . . . ?
C1 C5 C6 C7 167.6(3) . . . . ?
C2 C1 C4 N1 0.0(3) . . . . ?
C2 C1 C5 C6 3.0(5) . . . . ?
C2 C1 C5 O4 -176.7(3) . . . . ?
C2 C3 C9 O3 -178.7(3) . . . . ?
C2 C3 C9 O6 1.5(5) . . . . ?
C2 C3 N1 C4 -0.8(3) . . . . ?
C3 C9 O3 C10 -177.9(3) . . . . ?
C4 C1 C2 C3 -0.5(4) . . . . ?
C4 C1 C5 C6 -176.7(3) . . . . ?
C4 C1 C5 O4 3.5(5) . . . . ?
C5 C1 C2 C3 179.7(3) . . . . ?
C5 C1 C4 N1 179.8(3) . . . . ?
C5 C6 C7 O2 -80.9(3) . . . . ?
C5 C6 C7 O5 99.1(4) . . . . ?
C6 C7 O2 C8 -177.9(3) . . . . ?
C9 C3 N1 C4 179.2(3) . . . . ?
C11 C12 N2 C13 -0.1(3) . . . . ?
C11 C15 C16 C17 173.5(3) . . . . ?
C12 C11 C14 C13 -0.3(4) . . . . ?
C12 C11 C15 C16 -6.9(5) . . . . ?
C12 C11 C15 O8 173.9(3) . . . . ?
C13 C19 O1 C20 -179.9(3) . . . . ?
C14 C11 C12 N2 0.3(4) . . . . ?
C14 C11 C15 C16 177.2(3) . . . . ?
C14 C11 C15 O8 -2.0(5) . . . . ?
C14 C13 C19 O1 -0.7(5) . . . . ?
C14 C13 C19 O10 178.7(3) . . . . ?
C14 C13 N2 C12 -0.1(3) . . . . ?
C15 C11 C12 N2 -176.2(3) . . . . ?
C15 C11 C14 C13 176.2(3) . . . . ?
C15 C16 C17 O7 -85.1(3) . . . . ?
C15 C16 C17 O9 93.6(4) . . . . ?
C16 C17 O7 C18 178.5(3) . . . . ?
C19 C13 C14 C11 -178.1(3) . . . . ?
C19 C13 N2 C12 178.4(3) . . . . ?
N1 C3 C9 O3 1.3(4) . . . . ?
N1 C3 C9 O6 -178.5(3) . . . . ?
N2 C13 C14 C11 0.2(4) . . . . ?
N2 C13 C19 O1 -178.9(3) . . . . ?
N2 C13 C19 O10 0.6(5) . . . . ?
O4 C5 C6 C7 -12.6(5) . . . . ?
O5 C7 O2 C8 2.2(5) . . . . ?
O6 C9 O3 C10 1.9(5) . . . . ?
O8 C15 C16 C17 -7.3(5) . . . . ?
O9 C17 O7 C18 -0.2(5) . . . . ?
O10 C19 O1 C20 0.6(5) . . . . ?
